data_4313278
loop_
_publ_author_name
'Nathan A. Eckert'
'Emily M. Bones'
'Rene J. Lachicotte'
'Patrick L. Holland'

_publ_section_title
;
 Nickel Complexes of a Bulky \b-Diketiminate Ligand
;
_journal_name_full 'Inorganic Chemistry'
_journal_page_first 1720
_journal_page_last 1725
_journal_paper_doi 10.1021/ic025986n
_journal_volume 42
_journal_year 2003
_chemical_formula_moiety 'C37 H49 Cl2 Li N2 Ni O2'
_chemical_formula_sum 'C37 H49 Cl2 Li N2 Ni O2'
_chemical_formula_weight 690.33
_chemical_name_common holeb06
_chemical_name_systematic
; 
 (2,4-bis(2,6-diisopropylphenylimido)pentyl nickel
 bis(mu-chloro) lithium etherate
;
_space_group_IT_number 14
_symmetry_cell_setting monoclinic
_symmetry_space_group_name_Hall '-P 2yn'
_symmetry_space_group_name_H-M 'P 1 21/n 1'
_atom_sites_solution_hydrogens geom
_atom_sites_solution_primary direct
_atom_sites_solution_secondary difmap
_audit_creation_method SHELXL-97
_cell_angle_alpha 90.00
_cell_angle_beta 109.993(2)
_cell_angle_gamma 90.00
_cell_formula_units_Z 4
_cell_length_a 19.708(2)
_cell_length_b 9.7979(11)
_cell_length_c 21.389(2)
_cell_measurement_reflns_used 4784
_cell_measurement_temperature 193(2)
_cell_measurement_theta_max 23.27
_cell_measurement_theta_min 1.21
_cell_volume 3881.2(7)
_computing_cell_refinement 'Bruker SMART'
_computing_data_collection 'Bruker SMART'
_computing_data_reduction 'Bruker SHELXTL'
_computing_molecular_graphics 'Bruker SHELXTL'
_computing_publication_material 'Bruker SHELXTL'
_computing_structure_refinement 'SHELXL-97 (Sheldrick, 1997)'
_computing_structure_solution 'SHELXS-97 (Sheldrick, 1990)'
_diffrn_ambient_temperature 293(2)
_diffrn_measured_fraction_theta_full 0.999
_diffrn_measured_fraction_theta_max 0.999
_diffrn_measurement_device_type 'CCD area detector'
_diffrn_measurement_method 'phi and omega scans'
_diffrn_radiation_monochromator graphite
_diffrn_radiation_source 'fine-focus sealed tube'
_diffrn_radiation_type MoK\a
_diffrn_radiation_wavelength 0.71073
_diffrn_reflns_av_R_equivalents 0.0631
_diffrn_reflns_av_sigmaI/netI 0.0606
_diffrn_reflns_limit_h_max 21
_diffrn_reflns_limit_h_min -20
_diffrn_reflns_limit_k_max 10
_diffrn_reflns_limit_k_min -10
_diffrn_reflns_limit_l_max 16
_diffrn_reflns_limit_l_min -23
_diffrn_reflns_number 16499
_diffrn_reflns_theta_full 23.27
_diffrn_reflns_theta_max 23.27
_diffrn_reflns_theta_min 1.21
_exptl_absorpt_coefficient_mu 0.669
_exptl_absorpt_correction_T_max 0.999
_exptl_absorpt_correction_T_min 0.521
_exptl_absorpt_correction_type empirical
_exptl_absorpt_process_details SADABS
_exptl_crystal_colour purple
_exptl_crystal_density_diffrn 1.181
_exptl_crystal_density_method 'not measured'
_exptl_crystal_description block
_exptl_crystal_F_000 1464
_exptl_crystal_size_max 0.30
_exptl_crystal_size_mid 0.30
_exptl_crystal_size_min 0.10
_refine_diff_density_max 0.998
_refine_diff_density_min -0.657
_refine_diff_density_rms 0.098
_refine_ls_extinction_method none
_refine_ls_goodness_of_fit_ref 1.047
_refine_ls_hydrogen_treatment mixed
_refine_ls_matrix_type full
_refine_ls_number_parameters 368
_refine_ls_number_reflns 5574
_refine_ls_number_restraints 0
_refine_ls_restrained_S_all 1.047
_refine_ls_R_factor_all 0.1173
_refine_ls_R_factor_gt 0.0853
_refine_ls_shift/su_max 0.006
_refine_ls_shift/su_mean 0.000
_refine_ls_structure_factor_coef Fsqd
_refine_ls_weighting_details 'calc w=1/[\s^2^(Fo^2^)+(0.1293P)^2^+8.6581P] where P=(Fo^2^+2Fc^2^)/3'
_refine_ls_weighting_scheme calc
_refine_ls_wR_factor_gt 0.2168
_refine_ls_wR_factor_ref 0.2380
_reflns_number_gt 4009
_reflns_number_total 5574
_reflns_threshold_expression >2sigma(I)
_cod_data_source_file ic025986nsi20021203_054243_2.cif
_cod_data_source_block holeb06
_cod_depositor_comments
;
The following automatic conversions were performed:

'_symmetry_cell_setting' value 'Monoclinic' changed to 'monoclinic'
according to the built-in table from CIF Core dictionary named
'cif_core.dic' version 2.4.1 from 2010-06-29.

Automatic conversion script
Id: cif_fix_values 1646 2011-03-28 12:23:43Z adriana 
;
_cod_original_cell_volume 3881.3(8)
_cod_database_code 4313278

loop_
_symmetry_equiv_pos_as_xyz
'x, y, z'
'-x+1/2, y+1/2, -z+1/2'
'-x, -y, -z'
'x-1/2, -y-1/2, z-1/2'

loop_
_atom_site_label
_atom_site_type_symbol
_atom_site_fract_x
_atom_site_fract_y
_atom_site_fract_z
_atom_site_U_iso_or_equiv
_atom_site_adp_type
_atom_site_occupancy
_atom_site_symmetry_multiplicity
_atom_site_calc_flag
_atom_site_refinement_flags
_atom_site_disorder_assembly
_atom_site_disorder_group
Ni1 Ni 0.50500(4) 0.17964(8) 0.77299(4) 0.0393(3) Uani 1 1 d . . .
Cl1 Cl 0.60356(9) 0.15586(18) 0.74080(9) 0.0534(5) Uani 1 1 d . . .
Cl2 Cl 0.51581(10) -0.03146(18) 0.82194(11) 0.0609(6) Uani 1 1 d . . .
N1 N 0.4209(3) 0.2374(5) 0.6985(2) 0.0375(12) Uani 1 1 d . . .
N2 N 0.5023(3) 0.3343(5) 0.8289(3) 0.0371(12) Uani 1 1 d . . .
C11 C 0.3220(3) 0.3918(8) 0.6355(3) 0.0533(19) Uani 1 1 d . . .
H11A H 0.3110 0.3177 0.6043 0.080 Uiso 1 1 calc R . .
H11B H 0.3320 0.4725 0.6148 0.080 Uiso 1 1 calc R . .
H11C H 0.2815 0.4082 0.6498 0.080 Uiso 1 1 calc R . .
C21 C 0.3875(3) 0.3555(6) 0.6953(3) 0.0377(15) Uani 1 1 d . . .
C31 C 0.4094(3) 0.4539(6) 0.7448(3) 0.0414(16) Uani 1 1 d . . .
H31A H 0.3873 0.5388 0.7341 0.050 Uiso 1 1 calc R . .
C41 C 0.4605(3) 0.4415(6) 0.8088(3) 0.0394(15) Uani 1 1 d . . .
C51 C 0.4654(4) 0.5599(7) 0.8557(3) 0.0524(18) Uani 1 1 d . . .
H51A H 0.5018 0.5410 0.8979 0.079 Uiso 1 1 calc R . .
H51B H 0.4197 0.5722 0.8616 0.079 Uiso 1 1 calc R . .
H51C H 0.4779 0.6415 0.8373 0.079 Uiso 1 1 calc R . .
C12 C 0.3963(3) 0.1390(6) 0.6452(3) 0.0404(16) Uani 1 1 d . . .
C22 C 0.4174(4) 0.1507(7) 0.5887(3) 0.0484(18) Uani 1 1 d . . .
C32 C 0.3946(4) 0.0511(9) 0.5400(4) 0.059(2) Uani 1 1 d . . .
H32A H 0.4082 0.0566 0.5025 0.071 Uiso 1 1 calc R . .
C42 C 0.3523(4) -0.0558(9) 0.5463(4) 0.069(2) Uani 1 1 d . . .
H42A H 0.3372 -0.1213 0.5130 0.083 Uiso 1 1 calc R . .
C52 C 0.3324(4) -0.0663(8) 0.6013(4) 0.060(2) Uani 1 1 d . . .
H52A H 0.3035 -0.1390 0.6045 0.072 Uiso 1 1 calc R . .
C62 C 0.3542(3) 0.0282(7) 0.6525(3) 0.0436(17) Uani 1 1 d . . .
C72 C 0.4636(4) 0.2640(9) 0.5788(4) 0.063(2) Uani 1 1 d . . .
H72A H 0.4797 0.3186 0.6197 0.076 Uiso 1 1 calc R . .
C82 C 0.5309(5) 0.2125(11) 0.5659(4) 0.080(3) Uani 1 1 d . . .
H82A H 0.5583 0.1549 0.6019 0.121 Uiso 1 1 calc R . .
H82B H 0.5599 0.2889 0.5625 0.121 Uiso 1 1 calc R . .
H82C H 0.5166 0.1616 0.5251 0.121 Uiso 1 1 calc R . .
C92 C 0.4203(5) 0.3581(10) 0.5214(5) 0.088(3) Uani 1 1 d . . .
H92A H 0.3785 0.3917 0.5298 0.132 Uiso 1 1 calc R . .
H92B H 0.4055 0.3078 0.4804 0.132 Uiso 1 1 calc R . .
H92C H 0.4500 0.4336 0.5182 0.132 Uiso 1 1 calc R . .
C102 C 0.3302(4) 0.0155(7) 0.7131(4) 0.0542(19) Uani 1 1 d . . .
H10A H 0.3647 0.0670 0.7494 0.065 Uiso 1 1 calc R . .
C112 C 0.3300(5) -0.1312(9) 0.7374(5) 0.086(3) Uani 1 1 d . . .
H11D H 0.3151 -0.1318 0.7757 0.129 Uiso 1 1 calc R . .
H11E H 0.3777 -0.1688 0.7490 0.129 Uiso 1 1 calc R . .
H11F H 0.2970 -0.1850 0.7027 0.129 Uiso 1 1 calc R . .
C122 C 0.2561(4) 0.0803(10) 0.6995(5) 0.084(3) Uani 1 1 d . . .
H12A H 0.2425 0.0721 0.7383 0.125 Uiso 1 1 calc R . .
H12B H 0.2212 0.0346 0.6628 0.125 Uiso 1 1 calc R . .
H12C H 0.2581 0.1751 0.6889 0.125 Uiso 1 1 calc R . .
C13 C 0.5434(3) 0.3156(6) 0.8981(3) 0.0406(16) Uani 1 1 d . . .
C23 C 0.5075(3) 0.2680(7) 0.9402(3) 0.0430(16) Uiso 1 1 d . . .
C33 C 0.5500(4) 0.2404(7) 1.0069(4) 0.0556(19) Uani 1 1 d . . .
H33A H 0.5279 0.2071 1.0359 0.067 Uiso 1 1 calc R . .
C43 C 0.6226(4) 0.2617(8) 1.0298(4) 0.056(2) Uani 1 1 d . . .
H43A H 0.6495 0.2419 1.0739 0.067 Uiso 1 1 calc R . .
C53 C 0.6557(4) 0.3110(7) 0.9891(4) 0.0543(19) Uani 1 1 d . . .
H53A H 0.7052 0.3269 1.0063 0.065 Uiso 1 1 calc R . .
C63 C 0.6183(4) 0.3397(7) 0.9214(3) 0.0475(17) Uani 1 1 d . . .
C73 C 0.4265(4) 0.2459(7) 0.9178(4) 0.0517(18) Uani 1 1 d . . .
H73A H 0.4057 0.2750 0.8712 0.062 Uiso 1 1 calc R . .
C83 C 0.3926(4) 0.3326(8) 0.9588(5) 0.070(2) Uani 1 1 d . . .
H83A H 0.4044 0.4269 0.9558 0.106 Uiso 1 1 calc R . .
H83B H 0.4110 0.3039 1.0045 0.106 Uiso 1 1 calc R . .
H83C H 0.3411 0.3215 0.9419 0.106 Uiso 1 1 calc R . .
C93 C 0.4066(4) 0.0968(8) 0.9215(4) 0.070(2) Uani 1 1 d . . .
H93A H 0.4274 0.0424 0.8954 0.105 Uiso 1 1 calc R . .
H93B H 0.3550 0.0870 0.9046 0.105 Uiso 1 1 calc R . .
H93C H 0.4248 0.0668 0.9670 0.105 Uiso 1 1 calc R . .
C103 C 0.6569(4) 0.3999(8) 0.8788(4) 0.0542(19) Uani 1 1 d . . .
H10B H 0.6240 0.3955 0.8326 0.065 Uiso 1 1 calc R . .
C113 C 0.6737(5) 0.5524(9) 0.8962(4) 0.076(3) Uani 1 1 d . . .
H11G H 0.6301 0.5992 0.8939 0.114 Uiso 1 1 calc R . .
H11H H 0.6933 0.5925 0.8651 0.114 Uiso 1 1 calc R . .
H11I H 0.7082 0.5601 0.9404 0.114 Uiso 1 1 calc R . .
C123 C 0.7266(4) 0.3240(10) 0.8823(5) 0.083(3) Uani 1 1 d . . .
H12D H 0.7158 0.2296 0.8713 0.124 Uiso 1 1 calc R . .
H12E H 0.7612 0.3310 0.9265 0.124 Uiso 1 1 calc R . .
H12F H 0.7463 0.3641 0.8513 0.124 Uiso 1 1 calc R . .
Li1 Li 0.6145(7) -0.0618(12) 0.7883(6) 0.057(3) Uani 1 1 d . . .
O1 O 0.5899(3) -0.1995(6) 0.7194(3) 0.0711(15) Uiso 1 1 d . . .
C14 C 0.5729(10) -0.325(2) 0.7338(10) 0.189(8) Uiso 1 1 d . . .
H14A H 0.5364 -0.3200 0.7548 0.227 Uiso 1 1 calc R . .
H14B H 0.6152 -0.3695 0.7645 0.227 Uiso 1 1 calc R . .
C24 C 0.5434(9) -0.410(2) 0.6677(9) 0.175(6) Uiso 1 1 d . . .
H24A H 0.5780 -0.4217 0.6450 0.209 Uiso 1 1 calc R . .
H24B H 0.5222 -0.4973 0.6729 0.209 Uiso 1 1 calc R . .
C34 C 0.4923(7) -0.3064(13) 0.6409(7) 0.119(4) Uiso 1 1 d . . .
H34A H 0.4577 -0.3023 0.6641 0.143 Uiso 1 1 calc R . .
H34B H 0.4663 -0.3228 0.5941 0.143 Uiso 1 1 calc R . .
C44 C 0.5359(7) -0.1714(14) 0.6505(7) 0.127(4) Uiso 1 1 d . . .
H44A H 0.5591 -0.1605 0.6175 0.152 Uiso 1 1 calc R . .
H44B H 0.5062 -0.0922 0.6501 0.152 Uiso 1 1 calc R . .
O2 O 0.7070(4) -0.1007(8) 0.8548(4) 0.097(2) Uiso 1 1 d . . .
C15 C 0.7534(11) -0.095(2) 0.9205(11) 0.101(8) Uiso 0.56(2) 1 d P . .
C15A C 0.702(2) -0.023(4) 0.9360(18) 0.114(13) Uiso 0.44(2) 1 d P . .
C25 C 0.6934(18) -0.072(3) 0.9467(17) 0.118(10) Uiso 0.56(2) 1 d P . .
C25A C 0.7354(18) -0.105(3) 0.9829(17) 0.120(11) Uiso 0.44(2) 1 d P . .
C35 C 0.7642(9) -0.146(2) 0.8137(10) 0.074(6) Uiso 0.56(2) 1 d P . .
C35A C 0.7737(11) -0.093(2) 0.8625(11) 0.074(7) Uiso 0.44(2) 1 d P . .
C45 C 0.7997(14) -0.034(3) 0.7980(12) 0.119(9) Uiso 0.56(2) 1 d P . .
C45A C 0.7652(16) -0.101(3) 0.7862(16) 0.095(9) Uiso 0.44(2) 1 d P . .

loop_
_atom_site_aniso_label
_atom_site_aniso_U_11
_atom_site_aniso_U_22
_atom_site_aniso_U_33
_atom_site_aniso_U_23
_atom_site_aniso_U_13
_atom_site_aniso_U_12
Ni1 0.0361(5) 0.0334(5) 0.0408(5) -0.0033(4) 0.0034(4) 0.0045(4)
Cl1 0.0448(9) 0.0543(11) 0.0603(11) -0.0010(9) 0.0169(8) 0.0010(8)
Cl2 0.0577(11) 0.0418(10) 0.0877(15) 0.0127(10) 0.0306(10) 0.0106(8)
N1 0.033(3) 0.037(3) 0.036(3) -0.002(2) 0.004(2) 0.001(2)
N2 0.034(3) 0.032(3) 0.039(3) -0.004(2) 0.004(2) -0.002(2)
C11 0.044(4) 0.051(4) 0.046(4) -0.002(4) -0.009(3) 0.010(3)
C21 0.033(3) 0.036(4) 0.040(4) 0.001(3) 0.008(3) 0.001(3)
C31 0.037(3) 0.031(3) 0.046(4) 0.005(3) 0.001(3) 0.005(3)
C41 0.044(4) 0.029(3) 0.041(4) 0.002(3) 0.010(3) 0.000(3)
C51 0.064(5) 0.031(4) 0.051(4) -0.006(3) 0.006(4) 0.005(3)
C12 0.025(3) 0.039(4) 0.046(4) -0.005(3) -0.004(3) 0.000(3)
C22 0.043(4) 0.052(4) 0.045(4) -0.001(4) 0.009(3) 0.001(3)
C32 0.050(4) 0.074(6) 0.045(4) -0.009(4) 0.005(4) 0.004(4)
C42 0.060(5) 0.068(6) 0.058(5) -0.028(5) -0.006(4) 0.004(4)
C52 0.039(4) 0.046(4) 0.076(6) -0.015(4) -0.004(4) -0.007(3)
C62 0.027(3) 0.043(4) 0.051(4) -0.005(3) 0.001(3) -0.001(3)
C72 0.073(5) 0.074(6) 0.046(4) -0.006(4) 0.025(4) -0.013(4)
C82 0.070(6) 0.109(8) 0.062(5) 0.007(5) 0.022(5) -0.005(5)
C92 0.096(7) 0.082(7) 0.094(7) 0.029(6) 0.043(6) 0.011(5)
C102 0.043(4) 0.042(4) 0.073(5) 0.004(4) 0.013(4) -0.006(3)
C112 0.089(7) 0.059(5) 0.116(8) 0.017(5) 0.042(6) -0.009(5)
C122 0.066(5) 0.090(7) 0.108(7) 0.014(6) 0.047(5) 0.021(5)
C13 0.048(4) 0.026(3) 0.034(3) -0.008(3) -0.003(3) 0.008(3)
C33 0.076(6) 0.041(4) 0.044(4) 0.004(3) 0.013(4) 0.012(4)
C43 0.063(5) 0.052(4) 0.036(4) 0.002(4) -0.005(4) 0.015(4)
C53 0.049(4) 0.048(4) 0.050(4) -0.007(4) -0.004(4) 0.006(3)
C63 0.050(4) 0.039(4) 0.043(4) -0.003(3) 0.002(3) 0.007(3)
C73 0.059(4) 0.054(4) 0.041(4) 0.005(4) 0.015(3) -0.001(4)
C83 0.067(5) 0.057(5) 0.090(6) 0.006(5) 0.032(5) 0.003(4)
C93 0.071(5) 0.062(5) 0.084(6) -0.011(5) 0.036(5) -0.012(4)
C103 0.042(4) 0.062(5) 0.046(4) -0.010(4) -0.002(3) -0.005(3)
C113 0.077(6) 0.072(6) 0.069(6) -0.006(5) 0.013(5) -0.027(5)
C123 0.046(5) 0.101(7) 0.088(7) -0.023(6) 0.007(4) -0.010(5)
Li1 0.055(7) 0.048(7) 0.061(8) -0.008(6) 0.008(6) 0.011(6)

loop_
_atom_type_symbol
_atom_type_description
_atom_type_scat_dispersion_real
_atom_type_scat_dispersion_imag
_atom_type_scat_source
C C 0.0033 0.0016 'International Tables Vol C Tables 4.2.6.8 and 6.1.1.4'
H H 0.0000 0.0000 'International Tables Vol C Tables 4.2.6.8 and 6.1.1.4'
O O 0.0106 0.0060 'International Tables Vol C Tables 4.2.6.8 and 6.1.1.4'
N N 0.0061 0.0033 'International Tables Vol C Tables 4.2.6.8 and 6.1.1.4'
Cl Cl 0.1484 0.1585 'International Tables Vol C Tables 4.2.6.8 and 6.1.1.4'
Ni Ni 0.3393 1.1124 'International Tables Vol C Tables 4.2.6.8 and 6.1.1.4'
Li Li -0.0003 0.0001 'International Tables Vol C Tables 4.2.6.8 and 6.1.1.4'

loop_
_geom_angle_atom_site_label_1
_geom_angle_atom_site_label_2
_geom_angle_atom_site_label_3
_geom_angle
_geom_angle_site_symmetry_1
_geom_angle_site_symmetry_3
_geom_angle_publ_flag
N2 Ni1 N1 94.7(2) . . ?
N2 Ni1 Cl1 118.05(16) . . ?
N1 Ni1 Cl1 110.87(16) . . ?
N2 Ni1 Cl2 116.10(17) . . ?
N1 Ni1 Cl2 123.69(16) . . ?
Cl1 Ni1 Cl2 95.15(7) . . ?
N2 Ni1 Li1 133.3(3) . . ?
N1 Ni1 Li1 131.7(3) . . ?
Cl1 Ni1 Li1 47.9(3) . . ?
Cl2 Ni1 Li1 47.2(3) . . ?
Ni1 Cl1 Li1 85.6(3) . . ?
Ni1 Cl2 Li1 86.0(3) . . ?
C21 N1 C12 121.1(5) . . ?
C21 N1 Ni1 124.5(4) . . ?
C12 N1 Ni1 114.4(4) . . ?
C41 N2 C13 120.7(5) . . ?
C41 N2 Ni1 124.6(4) . . ?
C13 N2 Ni1 114.2(4) . . ?
N1 C21 C31 123.3(6) . . ?
N1 C21 C11 121.0(6) . . ?
C31 C21 C11 115.7(6) . . ?
C21 C31 C41 128.2(6) . . ?
N2 C41 C31 123.4(6) . . ?
N2 C41 C51 120.3(6) . . ?
C31 C41 C51 116.3(5) . . ?
C62 C12 C22 121.0(6) . . ?
C62 C12 N1 118.7(6) . . ?
C22 C12 N1 120.3(6) . . ?
C32 C22 C12 118.2(7) . . ?
C32 C22 C72 118.2(7) . . ?
C12 C22 C72 123.6(6) . . ?
C42 C32 C22 121.0(8) . . ?
C52 C42 C32 120.3(7) . . ?
C42 C52 C62 121.9(7) . . ?
C52 C62 C12 117.6(7) . . ?
C52 C62 C102 120.9(6) . . ?
C12 C62 C102 121.4(6) . . ?
C22 C72 C82 112.9(7) . . ?
C22 C72 C92 111.0(7) . . ?
C82 C72 C92 109.4(7) . . ?
C122 C102 C112 110.0(7) . . ?
C122 C102 C62 111.0(6) . . ?
C112 C102 C62 113.7(7) . . ?
C23 C13 C63 121.8(6) . . ?
C23 C13 N2 118.2(6) . . ?
C63 C13 N2 119.9(6) . . ?
C13 C23 C33 117.2(6) . . ?
C13 C23 C73 123.6(6) . . ?
C33 C23 C73 119.2(6) . . ?
C43 C33 C23 121.4(7) . . ?
C53 C43 C33 120.4(7) . . ?
C43 C53 C63 122.5(7) . . ?
C13 C63 C53 116.5(7) . . ?
C13 C63 C103 122.8(6) . . ?
C53 C63 C103 120.6(6) . . ?
C23 C73 C93 112.5(6) . . ?
C23 C73 C83 111.0(6) . . ?
C93 C73 C83 109.4(6) . . ?
C63 C103 C123 114.3(7) . . ?
C63 C103 C113 110.4(7) . . ?
C123 C103 C113 109.8(7) . . ?
O2 Li1 O1 110.6(6) . . ?
O2 Li1 Cl2 118.6(7) . . ?
O1 Li1 Cl2 108.0(6) . . ?
O2 Li1 Cl1 115.1(6) . . ?
O1 Li1 Cl1 110.0(6) . . ?
Cl2 Li1 Cl1 93.2(4) . . ?
O2 Li1 Ni1 131.9(6) . . ?
O1 Li1 Ni1 117.5(5) . . ?
Cl2 Li1 Ni1 46.7(2) . . ?
Cl1 Li1 Ni1 46.4(2) . . ?
C14 O1 C44 104.0(10) . . ?
C14 O1 Li1 118.9(10) . . ?
C44 O1 Li1 121.5(7) . . ?
O1 C14 C24 109.0(15) . . ?
C34 C24 C14 88.6(14) . . ?
C24 C34 C44 106.0(12) . . ?
O1 C44 C34 98.5(10) . . ?
C35A O2 C15 64.7(13) . . ?
C35A O2 C35 41.2(11) . . ?
C15 O2 C35 102.1(12) . . ?
C35A O2 Li1 139.3(12) . . ?
C15 O2 Li1 150.0(11) . . ?
C35 O2 Li1 107.1(9) . . ?
C35A O2 C15A 103.1(16) . . ?
C15 O2 C15A 45.0(13) . . ?
C35 O2 C15A 144.2(13) . . ?
Li1 O2 C15A 105.1(12) . . ?
C15A C15 O2 89(2) . . ?
C15A C15 C35A 131(2) . . ?
O2 C15 C35A 53.6(11) . . ?
C15A C15 C25 23(2) . . ?
O2 C15 C25 93.1(18) . . ?
C35A C15 C25 145(2) . . ?
C15A C15 C25A 53(2) . . ?
O2 C15 C25A 129(2) . . ?
C35A C15 C25A 176(2) . . ?
C25 C15 C25A 38.1(15) . . ?
C25 C15A C25A 46(5) . . ?
C25 C15A C15 90(6) . . ?
C25A C15A C15 69(2) . . ?
C25 C15A O2 98(6) . . ?
C25A C15A O2 107(3) . . ?
C15 C15A O2 46.1(14) . . ?
C15A C25 C25A 108(7) . . ?
C15A C25 C15 66(6) . . ?
C25A C25 C15 71(3) . . ?
C25 C25A C15A 26(3) . . ?
C25 C25A C15 70(3) . . ?
C15A C25A C15 58(2) . . ?
C45A C35 C35A 115(4) . . ?
C45A C35 C45 36(3) . . ?
C35A C35 C45 85.2(19) . . ?
C45A C35 O2 117(3) . . ?
C35A C35 O2 47.9(13) . . ?
C45 C35 O2 112.7(15) . . ?
C35 C35A O2 90.9(18) . . ?
C35 C35A C15 142(2) . . ?
O2 C35A C15 61.7(12) . . ?
C35 C35A C45A 25.1(16) . . ?
O2 C35A C45A 97.1(18) . . ?
C15 C35A C45A 159(2) . . ?
C35 C35A C45 54.2(17) . . ?
O2 C35A C45 119.6(18) . . ?
C15 C35A C45 161(2) . . ?
C45A C35A C45 31.9(12) . . ?
C45A C45 C35 28(2) . . ?
C45A C45 C35A 66(3) . . ?
C35 C45 C35A 40.6(11) . . ?
C35 C45A C45 115(5) . . ?
C35 C45A C35A 40(3) . . ?
C45 C45A C35A 83(3) . . ?

loop_
_geom_bond_atom_site_label_1
_geom_bond_atom_site_label_2
_geom_bond_distance
_geom_bond_site_symmetry_2
_geom_bond_publ_flag
Ni1 N2 1.943(5) . ?
Ni1 N1 1.950(5) . ?
Ni1 Cl1 2.2839(19) . ?
Ni1 Cl2 2.295(2) . ?
Ni1 Li1 3.144(12) . ?
Cl1 Li1 2.341(13) . ?
Cl2 Li1 2.313(13) . ?
N1 C21 1.322(8) . ?
N1 C12 1.444(8) . ?
N2 C41 1.313(8) . ?
N2 C13 1.434(8) . ?
C11 C21 1.516(9) . ?
C21 C31 1.387(9) . ?
C31 C41 1.401(9) . ?
C41 C51 1.515(9) . ?
C12 C62 1.407(9) . ?
C12 C22 1.411(10) . ?
C22 C32 1.385(10) . ?
C22 C72 1.496(10) . ?
C32 C42 1.374(12) . ?
C42 C52 1.365(12) . ?
C52 C62 1.385(10) . ?
C62 C102 1.529(10) . ?
C72 C82 1.529(12) . ?
C72 C92 1.540(12) . ?
C102 C122 1.526(10) . ?
C102 C112 1.529(11) . ?
C13 C23 1.402(9) . ?
C13 C63 1.407(9) . ?
C23 C33 1.413(10) . ?
C23 C73 1.518(9) . ?
C33 C43 1.361(10) . ?
C43 C53 1.343(11) . ?
C53 C63 1.412(10) . ?
C63 C103 1.492(10) . ?
C73 C93 1.522(11) . ?
C73 C83 1.530(11) . ?
C103 C123 1.542(11) . ?
C103 C113 1.548(11) . ?
Li1 O2 1.928(14) . ?
Li1 O1 1.934(13) . ?
O1 C14 1.342(19) . ?
O1 C44 1.519(14) . ?
C14 C24 1.57(2) . ?
C24 C34 1.410(19) . ?
C34 C44 1.552(17) . ?
O2 C35A 1.27(2) . ?
O2 C15 1.39(2) . ?
O2 C35 1.71(2) . ?
O2 C15A 1.93(4) . ?
C15 C15A 1.36(4) . ?
C15 C35A 1.43(3) . ?
C15 C25 1.49(4) . ?
C15 C25A 1.50(4) . ?
C15A C25 0.59(5) . ?
C15A C25A 1.28(5) . ?
C25 C25A 0.98(4) . ?
C35 C45A 0.74(3) . ?
C35 C35A 1.13(2) . ?
C35 C45 1.41(3) . ?
C35A C45A 1.59(4) . ?
C35A C45 1.73(3) . ?
C45 C45A 0.92(3) . ?
